data_2104145
loop_
_publ_author_name
'Redhammer, G\"unther J.'
'Roth, Georg'
'Amthauer, Georg'
'Lottermoser, Werner'

_publ_section_title
;
 On the crystal chemistry of olivine-type germanate compounds,
 Ca~1+<i>x~</i><i>M</i>~1{-~<i>x</i>}GeO~4~ (<i>M</i>^2+^ = Ca, Mg, Co,
 Mn)
;
_journal_coeditor_code WS5059
_journal_issue 3
_journal_name_full 'Acta Crystallographica Section B'
_journal_page_first 261
_journal_page_last 271
_journal_paper_doi 10.1107/S0108768108010434
_journal_volume 64
_journal_year 2008
_chemical_formula_sum 'Ca2 Ge O4'
_chemical_formula_weight 216.75
_space_group_crystal_system orthorhombic
_space_group_IT_number 62
_space_group_name_Hall '-P 2ac 2n'
_space_group_name_H-M_alt 'P n m a'
_symmetry_space_group_name_Hall '-P 2ac 2n'
_symmetry_space_group_name_H-M 'P n m a'
_audit_creation_method 'WinGX routine CIF_UPDATE'
_cell_angle_alpha 90
_cell_angle_beta 90
_cell_angle_gamma 90
_cell_formula_units_Z 4
_cell_length_a 11.3919(7)
_cell_length_b 6.7800(4)
_cell_length_c 5.2424(3)
_cell_measurement_temperature 293(2)
_cell_volume 404.91(4)
_computing_structure_refinement 'SHELXL-97 (Sheldrick, 1997)'
_diffrn_measured_fraction_theta_full 0.98
_diffrn_measured_fraction_theta_max 0.98
_diffrn_radiation_type MoK\a
_diffrn_radiation_wavelength 0.71073
_diffrn_reflns_av_R_equivalents 0.0571
_diffrn_reflns_limit_h_max 15
_diffrn_reflns_limit_h_min -15
_diffrn_reflns_limit_k_max 9
_diffrn_reflns_limit_k_min -9
_diffrn_reflns_limit_l_max 7
_diffrn_reflns_limit_l_min -7
_diffrn_reflns_number 4592
_diffrn_reflns_theta_full 28.73
_diffrn_reflns_theta_max 28.73
_diffrn_reflns_theta_min 3.58
_exptl_absorpt_coefficient_mu 9.968
_exptl_absorpt_correction_type none
_exptl_crystal_colour colourless
_exptl_crystal_density_diffrn 3.556
_exptl_crystal_density_method 'not measured'
_exptl_crystal_description cuboid
_exptl_crystal_F_000 416
_exptl_crystal_size_max 0.16
_exptl_crystal_size_mid 0.14
_exptl_crystal_size_min 0.13
_refine_diff_density_max 0.832
_refine_diff_density_min -0.385
_refine_ls_extinction_coef 0.063(3)
_refine_ls_extinction_expression Fc^*^=kFc[1+0.001xFc^2^\l^3^/sin(2\q)]^-1/4^
_refine_ls_extinction_method SHELXL
_refine_ls_goodness_of_fit_ref 1.254
_refine_ls_hydrogen_treatment noref
_refine_ls_matrix_type full
_refine_ls_number_parameters 41
_refine_ls_number_reflns 551
_refine_ls_number_restraints 0
_refine_ls_restrained_S_all 1.254
_refine_ls_R_factor_gt 0.0187
_refine_ls_shift/su_max 0
_refine_ls_structure_factor_coef Fsqd
_refine_ls_weighting_details 'calc w=1/[\s^2^(Fo^2^)+(0.0136P)^2^+0.4447P] where P=(Fo^2^+2Fc^2^)/3'
_refine_ls_weighting_scheme calc
_refine_ls_wR_factor_ref 0.0418
_reflns_number_gt 544
_reflns_number_total 551
_reflns_threshold_expression >2sigma(I)
_cod_data_source_file ws5059.cif
_cod_data_source_block cfg_rot
_cod_database_code 2104145
_cod_database_fobs_code 2104145

loop_
_symmetry_equiv_pos_as_xyz
'x, y, z'
'-x+1/2, -y, z+1/2'
'x+1/2, -y+1/2, -z+1/2'
'-x, y+1/2, -z'
'-x, -y, -z'
'x-1/2, y, -z-1/2'
'-x-1/2, y-1/2, z-1/2'
'x, -y-1/2, z'

loop_
_atom_site_type_symbol
_atom_site_label
_atom_site_fract_x
_atom_site_fract_y
_atom_site_fract_z
_atom_site_U_iso_or_equiv
_atom_site_adp_type
_atom_site_calc_flag
_atom_site_refinement_flags
_atom_site_occupancy
Ge Ge1 0.40390(3) 0.25 0.06928(5) 0.00632(14) Uani d S 1
Ca Ca1 0.5 0 0.5 0.00852(16) Uani d SP 1
Ca Ca2 0.22011(5) 0.25 0.50770(11) 0.00785(16) Uani d S 1
O O1 0.40739(17) 0.25 -0.2630(4) 0.0090(4) Uani d S 1
O O2 0.54566(17) 0.25 0.2119(4) 0.0084(4) Uani d S 1
O O3 0.33625(12) 0.0447(2) 0.2146(3) 0.0093(3) Uani d . 1

loop_
_atom_site_aniso_label
_atom_site_aniso_U_11
_atom_site_aniso_U_22
_atom_site_aniso_U_33
_atom_site_aniso_U_12
_atom_site_aniso_U_13
_atom_site_aniso_U_23
Ge1 0.0064(2) 0.00650(18) 0.00606(19) 0 0.00010(10) 0
Ca1 0.0102(3) 0.0069(3) 0.0084(3) 0.0018(2) -0.0002(2) 0.00047(19)
Ca2 0.0062(3) 0.0078(3) 0.0096(3) 0 -0.0002(2) 0
O1 0.0120(10) 0.0092(9) 0.0059(9) 0 0.0002(7) 0
O2 0.0066(9) 0.0092(9) 0.0095(9) 0 -0.0002(7) 0
O3 0.0093(6) 0.0083(6) 0.0102(7) -0.0017(5) 0.0004(5) 0.0003(5)

loop_
_atom_type_symbol
_atom_type_description
_atom_type_scat_dispersion_real
_atom_type_scat_dispersion_imag
_atom_type_scat_source
O O 0.0106 0.006 'International Tables Vol C Tables 4.2.6.8 and 6.1.1.4'
Ca Ca 0.2262 0.3064 'International Tables Vol C Tables 4.2.6.8 and 6.1.1.4'
Ge Ge 0.1547 1.8001 'International Tables Vol C Tables 4.2.6.8 and 6.1.1.4'

loop_
_geom_angle_atom_site_label_1
_geom_angle_atom_site_label_2
_geom_angle_atom_site_label_3
_geom_angle_site_symmetry_1
_geom_angle_site_symmetry_3
_geom_angle
O1 Ge1 O3 . . 116.21(6)
O1 Ge1 O3 . 8_565 116.21(6)
O3 Ge1 O3 . 8_565 104.21(9)
O1 Ge1 O2 . . 113.53(9)
O3 Ge1 O2 . . 102.42(6)
O3 Ge1 O2 8_565 . 102.42(6)
O1 Ge1 Ca1 . 4_656 137.49(4)
O3 Ge1 Ca1 . 4_656 106.12(5)
O3 Ge1 Ca1 8_565 4_656 52.72(5)
O2 Ge1 Ca1 . 4_656 50.11(4)
O1 Ge1 Ca1 . . 137.49(4)
O3 Ge1 Ca1 . . 52.72(5)
O3 Ge1 Ca1 8_565 . 106.12(5)
O2 Ge1 Ca1 . . 50.11(4)
Ca1 Ge1 Ca1 4_656 . 68.074(7)
O1 Ge1 Ca2 . . 138.98(7)
O3 Ge1 Ca2 . . 52.17(5)
O3 Ge1 Ca2 8_565 . 52.17(5)
O2 Ge1 Ca2 . . 107.49(7)
Ca1 Ge1 Ca2 4_656 . 72.074(11)
Ca1 Ge1 Ca2 . . 72.074(11)
O1 Ge1 Ca1 . 1_554 33.37(3)
O3 Ge1 Ca1 . 1_554 96.84(5)
O3 Ge1 Ca1 8_565 1_554 149.51(5)
O2 Ge1 Ca1 . 1_554 94.14(6)
Ca1 Ge1 Ca1 4_656 1_554 140.463(10)
Ca1 Ge1 Ca1 . 1_554 104.152(6)
Ca2 Ge1 Ca1 . 1_554 144.792(9)
O1 Ge1 Ca1 . 4_655 33.37(3)
O3 Ge1 Ca1 . 4_655 149.51(5)
O3 Ge1 Ca1 8_565 4_655 96.84(5)
O2 Ge1 Ca1 . 4_655 94.14(6)
Ca1 Ge1 Ca1 4_656 4_655 104.152(6)
Ca1 Ge1 Ca1 . 4_655 140.463(10)
Ca2 Ge1 Ca1 . 4_655 144.792(9)
Ca1 Ge1 Ca1 1_554 4_655 56.134(6)
O1 Ge1 Ca2 . 1_554 36.73(7)
O3 Ge1 Ca2 . 1_554 95.66(5)
O3 Ge1 Ca2 8_565 1_554 95.66(5)
O2 Ge1 Ca2 . 1_554 150.26(7)
Ca1 Ge1 Ca2 4_656 1_554 144.804(5)
Ca1 Ge1 Ca2 . 1_554 144.804(5)
Ca2 Ge1 Ca2 . 1_554 102.250(18)
Ca1 Ge1 Ca2 1_554 1_554 60.067(9)
Ca1 Ge1 Ca2 4_655 1_554 60.067(9)
O1 Ge1 Ca2 . 6_656 82.30(7)
O3 Ge1 Ca2 . 6_656 118.83(5)
O3 Ge1 Ca2 8_565 6_656 118.83(5)
O2 Ge1 Ca2 . 6_656 31.23(7)
Ca1 Ge1 Ca2 4_656 6_656 73.963(9)
Ca1 Ge1 Ca2 . 6_656 73.963(9)
Ca2 Ge1 Ca2 . 6_656 138.723(13)
Ca1 Ge1 Ca2 1_554 6_656 66.782(9)
Ca1 Ge1 Ca2 4_655 6_656 66.782(9)
Ca2 Ge1 Ca2 1_554 6_656 119.027(11)
O1 Ge1 Ca2 . 2_554 85.48(3)
O3 Ge1 Ca2 . 2_554 31.21(5)
O3 Ge1 Ca2 8_565 2_554 126.59(5)
O2 Ge1 Ca2 . 2_554 112.615(11)
Ca1 Ge1 Ca2 4_656 2_554 135.930(12)
Ca1 Ge1 Ca2 . 2_554 71.889(9)
Ca2 Ge1 Ca2 . 2_554 78.853(7)
Ca1 Ge1 Ca2 1_554 2_554 67.126(9)
Ca1 Ge1 Ca2 4_655 2_554 118.461(11)
Ca2 Ge1 Ca2 1_554 2_554 72.937(8)
Ca2 Ge1 Ca2 6_656 2_554 111.781(9)
O2 Ca1 O2 . 5_656 180
O2 Ca1 O1 . 5_655 94.69(5)
O2 Ca1 O1 5_656 5_655 85.31(5)
O2 Ca1 O1 . 1_556 85.31(5)
O2 Ca1 O1 5_656 1_556 94.69(5)
O1 Ca1 O1 5_655 1_556 180.00(12)
O2 Ca1 O3 . 5_656 108.73(6)
O2 Ca1 O3 5_656 5_656 71.27(6)
O1 Ca1 O3 5_655 5_656 83.70(6)
O1 Ca1 O3 1_556 5_656 96.30(6)
O2 Ca1 O3 . . 71.27(6)
O2 Ca1 O3 5_656 . 108.73(6)
O1 Ca1 O3 5_655 . 96.30(6)
O1 Ca1 O3 1_556 . 83.70(6)
O3 Ca1 O3 5_656 . 180
O2 Ca1 Ge1 . . 35.89(5)
O2 Ca1 Ge1 5_656 . 144.11(5)
O1 Ca1 Ge1 5_655 . 99.89(5)
O1 Ca1 Ge1 1_556 . 80.11(5)
O3 Ca1 Ge1 5_656 . 144.39(3)
O3 Ca1 Ge1 . . 35.61(3)
O2 Ca1 Ge1 . 5_656 144.11(5)
O2 Ca1 Ge1 5_656 5_656 35.89(5)
O1 Ca1 Ge1 5_655 5_656 80.11(5)
O1 Ca1 Ge1 1_556 5_656 99.89(5)
O3 Ca1 Ge1 5_656 5_656 35.61(3)
O3 Ca1 Ge1 . 5_656 144.39(3)
Ge1 Ca1 Ge1 . 5_656 180
O2 Ca1 Ca1 . 4_646 136.69(4)
O2 Ca1 Ca1 5_656 4_646 43.31(4)
O1 Ca1 Ca1 5_655 4_646 43.88(4)
O1 Ca1 Ca1 1_556 4_646 136.12(4)
O3 Ca1 Ca1 5_656 4_646 82.78(3)
O3 Ca1 Ca1 . 4_646 97.22(3)
Ge1 Ca1 Ca1 . 4_646 124.037(4)
Ge1 Ca1 Ca1 5_656 4_646 55.963(4)
O2 Ca1 Ca1 . 4_656 43.31(4)
O2 Ca1 Ca1 5_656 4_656 136.69(4)
O1 Ca1 Ca1 5_655 4_656 136.12(4)
O1 Ca1 Ca1 1_556 4_656 43.88(4)
O3 Ca1 Ca1 5_656 4_656 97.22(3)
O3 Ca1 Ca1 . 4_656 82.78(3)
Ge1 Ca1 Ca1 . 4_656 55.963(4)
Ge1 Ca1 Ca1 5_656 4_656 124.037(4)
Ca1 Ca1 Ca1 4_646 4_656 180
O2 Ca1 Ge1 . 5_655 74.77(4)
O2 Ca1 Ge1 5_656 5_655 105.23(4)
O1 Ca1 Ge1 5_655 5_655 24.05(5)
O1 Ca1 Ge1 1_556 5_655 155.95(5)
O3 Ca1 Ge1 5_656 5_655 102.71(3)
O3 Ca1 Ge1 . 5_655 77.29(3)
Ge1 Ca1 Ge1 . 5_655 75.848(6)
Ge1 Ca1 Ge1 5_656 5_655 104.152(6)
Ca1 Ca1 Ge1 4_646 5_655 61.933(3)
Ca1 Ca1 Ge1 4_656 5_655 118.067(3)
O2 Ca1 Ge1 . 1_556 105.23(4)
O2 Ca1 Ge1 5_656 1_556 74.77(4)
O1 Ca1 Ge1 5_655 1_556 155.95(5)
O1 Ca1 Ge1 1_556 1_556 24.05(5)
O3 Ca1 Ge1 5_656 1_556 77.29(3)
O3 Ca1 Ge1 . 1_556 102.71(3)
Ge1 Ca1 Ge1 . 1_556 104.152(6)
Ge1 Ca1 Ge1 5_656 1_556 75.848(6)
Ca1 Ca1 Ge1 4_646 1_556 118.067(3)
Ca1 Ca1 Ge1 4_656 1_556 61.933(3)
Ge1 Ca1 Ge1 5_655 1_556 180.000(10)
O2 Ca2 O3 6_556 7_666 89.71(5)
O2 Ca2 O3 6_556 2 89.71(5)
O3 Ca2 O3 7_666 2 115.51(8)
O2 Ca2 O1 6_556 1_556 179.32(7)
O3 Ca2 O1 7_666 1_556 90.66(5)
O3 Ca2 O1 2 1_556 90.66(5)
O2 Ca2 O3 6_556 8_565 98.76(6)
O3 Ca2 O3 7_666 8_565 87.38(3)
O3 Ca2 O3 2 8_565 155.75(6)
O1 Ca2 O3 1_556 8_565 80.68(5)
O2 Ca2 O3 6_556 . 98.76(6)
O3 Ca2 O3 7_666 . 155.75(6)
O3 Ca2 O3 2 . 87.38(3)
O1 Ca2 O3 1_556 . 80.68(5)
O3 Ca2 O3 8_565 . 68.94(7)
O2 Ca2 Ge1 6_556 . 102.25(5)
O3 Ca2 Ge1 7_666 . 121.50(4)
O3 Ca2 Ge1 2 . 121.50(4)
O1 Ca2 Ge1 1_556 . 77.07(5)
O3 Ca2 Ge1 8_565 . 34.50(3)
O3 Ca2 Ge1 . . 34.50(3)
O2 Ca2 Ca1 6_556 4_656 139.33(4)
O3 Ca2 Ca1 7_666 4_656 81.27(4)
O3 Ca2 Ca1 2 4_656 129.95(4)
O1 Ca2 Ca1 1_556 4_656 40.21(3)
O3 Ca2 Ca1 8_565 4_656 41.62(3)
O3 Ca2 Ca1 . 4_656 77.51(4)
Ge1 Ca2 Ca1 . 4_656 52.926(10)
O2 Ca2 Ca1 6_556 . 139.33(4)
O3 Ca2 Ca1 7_666 . 129.95(4)
O3 Ca2 Ca1 2 . 81.27(4)
O1 Ca2 Ca1 1_556 . 40.21(3)
O3 Ca2 Ca1 8_565 . 77.51(4)
O3 Ca2 Ca1 . . 41.62(3)
Ge1 Ca2 Ca1 . . 52.926(9)
Ca1 Ca2 Ca1 4_656 . 55.987(9)
O2 Ca2 Ge1 6_556 1_556 155.50(5)
O3 Ca2 Ge1 7_666 1_556 77.49(4)
O3 Ca2 Ge1 2 1_556 77.49(4)
O1 Ca2 Ge1 1_556 1_556 25.18(5)
O3 Ca2 Ge1 8_565 1_556 101.39(4)
O3 Ca2 Ge1 . 1_556 101.39(4)
Ge1 Ca2 Ge1 . 1_556 102.250(18)
Ca1 Ca2 Ge1 4_656 1_556 59.828(10)
Ca1 Ca2 Ge1 . 1_556 59.828(10)
O2 Ca2 Ge1 6_556 6_556 23.69(5)
O3 Ca2 Ge1 7_666 6_556 77.35(4)
O3 Ca2 Ge1 2 6_556 77.35(4)
O1 Ca2 Ge1 1_556 6_556 156.99(5)
O3 Ca2 Ge1 8_565 6_556 117.71(4)
O3 Ca2 Ge1 . 6_556 117.71(4)
Ge1 Ca2 Ge1 . 6_556 125.939(18)
Ca1 Ca2 Ge1 4_656 6_556 151.187(6)
Ca1 Ca2 Ge1 . 6_556 151.187(6)
Ge1 Ca2 Ge1 1_556 6_556 131.811(17)
O2 Ca2 Ge1 6_556 2 73.279(17)
O3 Ca2 Ge1 7_666 2 129.30(4)
O3 Ca2 Ge1 2 2 22.77(3)
O1 Ca2 Ge1 1_556 2 106.910(17)
O3 Ca2 Ge1 8_565 2 141.38(4)
O3 Ca2 Ge1 . 2 74.95(3)
Ge1 Ca2 Ge1 . 2 108.831(11)
Ca1 Ca2 Ge1 4_656 2 140.435(13)
Ca1 Ca2 Ge1 . 2 84.705(7)
Ge1 Ca2 Ge1 1_556 2 98.670(11)
Ge1 Ca2 Ge1 6_556 2 68.219(9)
Ge1 O1 Ca1 . 1_554 122.58(6)
Ge1 O1 Ca1 . 4_655 122.58(6)
Ca1 O1 Ca1 1_554 4_655 92.24(7)
Ge1 O1 Ca2 . 1_554 118.09(10)
Ca1 O1 Ca2 1_554 1_554 97.56(6)
Ca1 O1 Ca2 4_655 1_554 97.56(6)
Ge1 O2 Ca2 . 6_656 125.09(10)
Ge1 O2 Ca1 . 4_656 94.00(7)
Ca2 O2 Ca1 6_656 4_656 121.22(6)
Ge1 O2 Ca1 . . 94.00(7)
Ca2 O2 Ca1 6_656 . 121.22(6)
Ca1 O2 Ca1 4_656 . 93.39(7)
Ge1 O3 Ca2 . 2_554 126.01(7)
Ge1 O3 Ca1 . . 91.67(6)
Ca2 O3 Ca1 2_554 . 112.90(6)
Ge1 O3 Ca2 . . 93.33(6)
Ca2 O3 Ca2 2_554 . 128.27(6)
Ca1 O3 Ca2 . . 95.71(5)

loop_
_geom_bond_atom_site_label_1
_geom_bond_atom_site_label_2
_geom_bond_site_symmetry_2
_geom_bond_distance
Ge1 O1 . 1.742(2)
Ge1 O3 . 1.7642(14)
Ge1 O3 8_565 1.7642(14)
Ge1 O2 . 1.780(2)
Ge1 Ca1 4_656 3.0282(3)
Ge1 Ca1 . 3.0282(3)
Ge1 Ca2 . 3.1090(6)
Ge1 Ca1 1_554 3.6025(3)
Ge1 Ca1 4_655 3.6025(3)
Ge1 Ca2 1_554 3.6125(7)
Ge1 Ca2 6_656 3.6248(7)
Ge1 Ca2 2_554 3.6868(3)
Ca1 O2 . 2.3293(14)
Ca1 O2 5_656 2.3293(14)
Ca1 O1 5_655 2.3515(14)
Ca1 O1 1_556 2.3515(14)
Ca1 O3 5_656 2.4105(14)
Ca1 O3 . 2.4105(14)
Ca1 Ge1 5_656 3.0282(3)
Ca1 Ca1 4_646 3.3900(2)
Ca1 Ca1 4_656 3.3900(2)
Ca1 Ge1 5_655 3.6025(3)
Ca1 Ge1 1_556 3.6025(3)
Ca2 O2 6_556 2.297(2)
Ca2 O3 7_666 2.3621(15)
Ca2 O3 2 2.3621(15)
Ca2 O1 1_556 2.449(2)
Ca2 O3 8_565 2.4597(15)
Ca2 O3 . 2.4597(15)
Ca2 Ca1 4_656 3.6112(5)
Ca2 Ge1 1_556 3.6125(7)
Ca2 Ge1 6_556 3.6248(7)
Ca2 Ge1 2 3.6868(3)
O1 Ca1 1_554 2.3515(14)
O1 Ca1 4_655 2.3515(14)
O1 Ca2 1_554 2.449(2)
O2 Ca2 6_656 2.297(2)
O2 Ca1 4_656 2.3293(14)
O3 Ca2 2_554 2.3621(15)
